data_9015153
loop_
_publ_author_name
'Eisenmann, B.'
'Klein, J.'
'Somer, M.'

_publ_section_title
;
 Crystal structure of decasodium di-mue-phosphidobis(diphosphidostannate(IV))
 _cod_database_code 1008463
;
_journal_name_full 'Zeitschrift fur Kristallographie'
_journal_page_first 269
_journal_page_last 270
_journal_volume 197
_journal_year 1991
_chemical_formula_sum 'Na5 P3 Sn'
_space_group_IT_number 14
_symmetry_space_group_name_Hall '-P 2yn'
_symmetry_space_group_name_H-M 'P 1 21/n 1'
_cell_angle_alpha 90.
_cell_angle_beta 90.2
_cell_angle_gamma 90.
_cell_length_a 13.400
_cell_length_b 7.456
_cell_length_c 8.289
_cell_formula_units_Z 4
_cell_volume 828.152
_database_code_amcsd 0016367
_exptl_crystal_density_diffrn 2.619
_cod_duplicate_entry 1008463
_cod_original_sg_symbol_H-M 'P 21/n'
_cod_original_formula_sum 'Sn P3 Na5'
_cod_database_code 9015153
_amcsd_formula_title 'Na10 P6 Sn2'

loop_
_space_group_symop_operation_xyz
x,y,z
1/2+x,1/2-y,1/2+z
1/2-x,1/2+y,1/2-z
-x,-y,-z

loop_
_atom_site_label
_atom_site_fract_x
_atom_site_fract_y
_atom_site_fract_z
Sn1 0.08851 0.14629 0.42654
P1 0.23455 0.24354 0.59429
P2 0.08186 0.26603 0.14394
P3 0.92928 0.20020 0.59130
Na1 0.74183 0.14482 0.42576
Na2 0.41789 0.16306 0.42071
Na3 0.08957 0.01911 0.83504
Na4 0.08770 0.53685 0.67670
Na5 0.26067 0.99641 0.16950

loop_
_cod_related_entry_id
_cod_related_entry_database
_cod_related_entry_code
1 AMCSD 0016367
